data_2214080
loop_
_publ_author_name
'Wang, Ying-Li'
'Yang, Guang'
'Ng, Seik Weng'

_publ_section_title
;Bis(acetonitrile-\k<i>N</i>)hexakis(\m~2~-4-amino-3,5-dimethyl-1,2,4-triazole-\k^2^<i>N</i>^1^:<i>N</i>^2^)tetrasilver(I)
 tetrakis(trifluoromethanesulfonate) acetonitrile disolvate
;
_journal_coeditor_code BT2378
_journal_issue 7
_journal_name_full 'Acta Crystallographica Section E'
_journal_page_first m1801
_journal_page_last m1801
_journal_paper_doi 10.1107/S1600536807026360
_journal_volume 63
_journal_year 2007
_chemical_formula_iupac '[Ag4 (C4 H8 N4)6 (C2 H3 N)2] (C F3 O3 S)4 , 2C2 H3 N'
_chemical_formula_moiety 'C28 H54 Ag4 N26 4+ , 4C F3 S O3 - , 2C2 H3 N'
_chemical_formula_sum 'C36 H60 Ag4 F12 N28 O12 S4'
_chemical_formula_weight 1864.84
_chemical_name_systematic
;
Bis(acetonitrile-\k<i>N</i>)hexakis(\m~2~-4-amino-3,5-dimethyl-1,2,4-\
triazole-\k^2^<i>N</i>^1^:<i>N</i>^2^)tetrasilver(I)
tetrakis(trifluoromethanesulfonate) acetonitrile disolvate
;
_space_group_IT_number 2
_symmetry_cell_setting triclinic
_symmetry_space_group_name_Hall '-P 1'
_symmetry_space_group_name_H-M 'P -1'
_atom_sites_solution_hydrogens geom
_atom_sites_solution_primary direct
_atom_sites_solution_secondary difmap
_audit_creation_method SHELXL97
_cell_angle_alpha 108.59(2)
_cell_angle_beta 92.84(2)
_cell_angle_gamma 108.68(2)
_cell_formula_units_Z 1
_cell_length_a 12.110(3)
_cell_length_b 12.695(3)
_cell_length_c 13.001(3)
_cell_measurement_reflns_used 12901
_cell_measurement_temperature 295(2)
_cell_measurement_theta_max 27.5
_cell_measurement_theta_min 3.2
_cell_volume 1768.9(8)
_computing_cell_refinement RAPID-AUTO
_computing_data_collection 'RAPID-AUTO (Rigaku, 1998)'
_computing_data_reduction 'CrystalStructure (Rigaku/MSC, 2002)'
_computing_molecular_graphics 'ORTEPII (Johnson, 1976)'
_computing_publication_material 'publCIF (Westrip, 2007)'
_computing_structure_refinement 'SHELXL97 (Sheldrick, 1997)'
_computing_structure_solution 'SHELXS97 (Sheldrick, 1997)'
_diffrn_ambient_temperature 295(2)
_diffrn_measured_fraction_theta_full 0.99
_diffrn_measured_fraction_theta_max 0.99
_diffrn_measurement_device_type 'Rigaku R-AXIS RAPID IP'
_diffrn_measurement_method \w
_diffrn_radiation_monochromator graphite
_diffrn_radiation_source 'fine-focus sealed tube'
_diffrn_radiation_type MoK\a
_diffrn_radiation_wavelength 0.71073
_diffrn_reflns_av_R_equivalents 0.046
_diffrn_reflns_av_sigmaI/netI 0.062
_diffrn_reflns_limit_h_max 15
_diffrn_reflns_limit_h_min -15
_diffrn_reflns_limit_k_max 16
_diffrn_reflns_limit_k_min -16
_diffrn_reflns_limit_l_max 16
_diffrn_reflns_limit_l_min -16
_diffrn_reflns_number 17453
_diffrn_reflns_theta_full 27.5
_diffrn_reflns_theta_max 27.5
_diffrn_reflns_theta_min 3.2
_diffrn_standards_decay_% 0
_diffrn_standards_interval_count 0
_diffrn_standards_interval_time 0
_diffrn_standards_number 0
_exptl_absorpt_coefficient_mu 1.310
_exptl_absorpt_correction_T_max 0.790
_exptl_absorpt_correction_T_min 0.294
_exptl_absorpt_correction_type multi-scan
_exptl_absorpt_process_details '(ABSCOR; Higashi, 1995)'
_exptl_crystal_colour colourless
_exptl_crystal_density_diffrn 1.751
_exptl_crystal_density_method 'not measured'
_exptl_crystal_description prism
_exptl_crystal_F_000 928
_exptl_crystal_size_max 0.38
_exptl_crystal_size_mid 0.24
_exptl_crystal_size_min 0.18
_refine_diff_density_max 2.27
_refine_diff_density_min -1.07
_refine_ls_extinction_method none
_refine_ls_goodness_of_fit_ref 1.07
_refine_ls_hydrogen_treatment constr
_refine_ls_matrix_type full
_refine_ls_number_parameters 440
_refine_ls_number_reflns 8026
_refine_ls_number_restraints 150
_refine_ls_restrained_S_all 1.10
_refine_ls_R_factor_all 0.097
_refine_ls_R_factor_gt 0.074
_refine_ls_shift/su_max 0.001
_refine_ls_shift/su_mean 0.000
_refine_ls_structure_factor_coef Fsqd
_refine_ls_weighting_details 'calc w = 1/[\s^2^(Fo^2^)+(0.1356P)^2^+1.8203P] where P=(Fo^2^+2Fc^2^)/3'
_refine_ls_weighting_scheme calc
_refine_ls_wR_factor_gt 0.217
_refine_ls_wR_factor_ref 0.239
_reflns_number_gt 5532
_reflns_number_total 8026
_reflns_threshold_expression I>2\s(I)
_cod_data_source_file bt2378.cif
_cod_data_source_block I
_cod_original_cell_volume 1768.9(7)
_cod_database_code 2214080
_cod_database_fobs_code 2214080

loop_
_symmetry_equiv_pos_as_xyz
'x, y, z'
'-x, -y, -z'

loop_
_atom_site_type_symbol
_atom_site_label
_atom_site_fract_x
_atom_site_fract_y
_atom_site_fract_z
_atom_site_U_iso_or_equiv
_atom_site_adp_type
_atom_site_calc_flag
_atom_site_refinement_flags
_atom_site_occupancy
Ag Ag1 0.88000(5) 0.37448(5) 0.53930(4) 0.0621(2) Uani d . 1
Ag Ag2 0.88609(5) 0.34115(5) 0.27393(5) 0.0638(2) Uani d . 1
S S1 0.7324(2) -0.2778(2) 0.18838(19) 0.0805(6) Uani d D 1
S S2 0.35409(18) 0.13112(19) 0.22789(16) 0.0712(5) Uani d D 1
F F1 0.9445(7) -0.1622(9) 0.2985(8) 0.170(4) Uani d DU 1
F F2 0.8266(7) -0.0761(8) 0.3487(7) 0.160(3) Uani d DU 1
F F3 0.8888(11) -0.0812(11) 0.2008(9) 0.217(5) Uani d DU 1
F F4 0.1809(7) -0.0452(7) 0.2334(7) 0.158(3) Uani d DU 1
F F5 0.1678(7) -0.0141(7) 0.0858(6) 0.160(3) Uani d DU 1
F F6 0.2856(7) -0.0934(6) 0.1161(7) 0.149(3) Uani d DU 1
O O1 0.6474(7) -0.2360(8) 0.1530(7) 0.132(3) Uani d DU 1
O O2 0.7789(8) -0.3403(8) 0.0991(6) 0.131(3) Uani d DU 1
O O3 0.7050(9) -0.3320(9) 0.2672(7) 0.159(4) Uani d DU 1
O O4 0.4239(6) 0.1125(7) 0.3072(6) 0.110(2) Uani d DU 1
O O5 0.4112(6) 0.1538(7) 0.1402(5) 0.111(2) Uani d DU 1
O O6 0.2899(6) 0.2062(6) 0.2726(5) 0.0957(19) Uani d DU 1
N N1 0.7678(5) 0.1969(5) 0.4177(4) 0.0578(13) Uani d . 1
N N2 0.7624(5) 0.1844(5) 0.3087(5) 0.0579(13) Uani d . 1
N N3 0.6319(5) 0.0297(5) 0.3212(5) 0.0582(13) Uani d . 1
N N4 0.5376(6) -0.0794(6) 0.2984(6) 0.0746(18) Uani d . 1
H H41 0.5009 -0.1217 0.2303 0.090 Uiso calc R 1
H H42 0.5155 -0.1049 0.3523 0.090 Uiso calc R 1
N N5 0.8361(5) 0.5079(5) 0.6744(4) 0.0562(13) Uani d . 1
N N6 0.7571(5) 0.5996(5) 0.8023(5) 0.0561(13) Uani d . 1
N N7 0.9223(5) 0.6100(5) 0.7420(5) 0.0561(13) Uani d . 1
N N8 0.6722(5) 0.6246(6) 0.8662(6) 0.0739(18) Uani d . 1
H H81 0.5984 0.5749 0.8477 0.089 Uiso calc R 1
H H82 0.6928 0.6899 0.9246 0.089 Uiso calc R 1
N N9 0.8379(5) 0.4932(5) 0.4025(5) 0.0561(13) Uani d . 1
N N10 0.9244(4) 0.6030(5) 0.4585(5) 0.0541(13) Uani d . 1
N N11 0.7536(4) 0.6201(5) 0.4680(4) 0.0517(12) Uani d . 1
N N12 0.6623(5) 0.6652(6) 0.4855(5) 0.0665(16) Uani d . 1
H H121 0.5886 0.6184 0.4565 0.080 Uiso calc R 1
H H112 0.6784 0.7404 0.5254 0.080 Uiso calc R 1
N N13 0.7755(9) 0.3396(10) 0.1152(8) 0.114(3) Uani d . 1
N N14 0.250(3) -0.308(3) 0.189(2) 0.264(11) Uani d U 1
C C1 0.6685(9) 0.0784(10) 0.5277(8) 0.097(3) Uani d . 1
H H1A 0.7029 0.0213 0.5322 0.145 Uiso calc R 1
H H1B 0.5851 0.0474 0.5278 0.145 Uiso calc R 1
H H1C 0.7045 0.1508 0.5897 0.145 Uiso calc R 1
C C2 0.6887(6) 0.1028(7) 0.4236(6) 0.0623(17) Uani d . 1
C C3 0.6779(6) 0.0828(6) 0.2511(6) 0.0569(15) Uani d . 1
C C4 0.6397(8) 0.0329(8) 0.1312(6) 0.075(2) Uani d . 1
H H4A 0.6872 0.0858 0.0985 0.113 Uiso calc R 1
H H4B 0.5582 0.0233 0.1144 0.113 Uiso calc R 1
H H4C 0.6487 -0.0429 0.1022 0.113 Uiso calc R 1
C C5 0.6178(7) 0.4084(9) 0.6657(9) 0.084(3) Uani d . 1
H H5A 0.6170 0.3615 0.5911 0.126 Uiso calc R 1
H H5B 0.5589 0.4444 0.6671 0.126 Uiso calc R 1
H H5C 0.6010 0.3585 0.7092 0.126 Uiso calc R 1
C C6 0.7363(6) 0.5028(7) 0.7115(6) 0.0579(16) Uani d . 1
C C7 0.8760(6) 0.6652(7) 0.8194(6) 0.0579(16) Uani d . 1
C C8 0.9362(8) 0.7778(9) 0.9108(8) 0.091(3) Uani d . 1
H H8A 1.0201 0.8008 0.9125 0.136 Uiso calc R 1
H H8B 0.9178 0.7680 0.9789 0.136 Uiso calc R 1
H H8C 0.9100 0.8382 0.9008 0.136 Uiso calc R 1
C C9 0.9304(7) 0.8075(7) 0.5646(8) 0.077(2) Uani d . 1
H H9A 0.9333 0.8188 0.6415 0.116 Uiso calc R 1
H H9B 0.8855 0.8506 0.5454 0.116 Uiso calc R 1
H H9C 1.0093 0.8363 0.5499 0.116 Uiso calc R 1
C C10 0.8730(5) 0.6783(6) 0.4979(5) 0.0538(15) Uani d . 1
C C11 0.7364(6) 0.5056(6) 0.4077(5) 0.0559(15) Uani d . 1
C C12 0.6179(6) 0.4146(7) 0.3571(7) 0.069(2) Uani d . 1
H H12C 0.6038 0.4019 0.2800 0.104 Uiso calc R 1
H H12D 0.5589 0.4413 0.3922 0.104 Uiso calc R 1
H H12E 0.6141 0.3414 0.3662 0.104 Uiso calc R 1
C C13 0.6966(9) 0.3471(10) 0.0752(8) 0.089(3) Uani d . 1
C C14 0.5926(9) 0.3532(13) 0.0198(10) 0.115(4) Uani d . 1
H H14A 0.5555 0.2814 -0.0426 0.172 Uiso calc R 1
H H14B 0.6158 0.4199 -0.0045 0.172 Uiso calc R 1
H H14C 0.5379 0.3625 0.0699 0.172 Uiso calc R 1
C C15 0.8526(9) -0.1444(10) 0.2621(8) 0.116(4) Uani d D 1
C C16 0.2423(8) -0.0117(9) 0.1627(7) 0.104(3) Uani d D 1
C C17 0.148(2) -0.3490(19) 0.1723(19) 0.167(7) Uani d U 1
C C18 0.021(3) -0.403(3) 0.146(3) 0.265(13) Uani d U 1
H H18A -0.0037 -0.4790 0.1551 0.398 Uiso calc R 1
H H18B -0.0053 -0.4133 0.0717 0.398 Uiso calc R 1
H H18C -0.0137 -0.3526 0.1952 0.398 Uiso calc R 1

loop_
_atom_site_aniso_label
_atom_site_aniso_U_11
_atom_site_aniso_U_22
_atom_site_aniso_U_33
_atom_site_aniso_U_12
_atom_site_aniso_U_13
_atom_site_aniso_U_23
Ag1 0.0531(3) 0.0673(4) 0.0490(3) 0.0140(2) 0.0020(2) 0.0068(2)
Ag2 0.0540(3) 0.0680(4) 0.0571(3) 0.0103(3) 0.0154(2) 0.0165(3)
S1 0.0831(14) 0.0877(14) 0.0694(13) 0.0274(12) 0.0081(10) 0.0298(11)
S2 0.0701(11) 0.0772(12) 0.0525(10) 0.0166(9) 0.0108(8) 0.0146(9)
F1 0.111(5) 0.201(7) 0.171(7) 0.060(5) -0.003(5) 0.032(6)
F2 0.139(5) 0.150(6) 0.147(6) 0.057(5) 0.001(5) -0.007(5)
F3 0.220(8) 0.199(8) 0.194(8) 0.006(6) 0.045(7) 0.088(7)
F4 0.138(5) 0.147(6) 0.165(7) 0.002(4) 0.055(5) 0.067(5)
F5 0.136(5) 0.156(6) 0.127(6) 0.009(5) -0.038(5) 0.023(5)
F6 0.173(6) 0.091(4) 0.146(6) 0.029(4) 0.037(5) 0.009(4)
O1 0.126(5) 0.131(6) 0.123(6) 0.054(5) -0.029(4) 0.022(5)
O2 0.137(6) 0.129(6) 0.112(6) 0.050(5) 0.019(5) 0.022(5)
O3 0.195(8) 0.164(7) 0.108(6) 0.024(6) 0.033(6) 0.071(6)
O4 0.095(4) 0.120(5) 0.113(5) 0.039(4) -0.005(4) 0.041(4)
O5 0.113(5) 0.122(5) 0.089(5) 0.023(4) 0.036(4) 0.039(4)
O6 0.107(4) 0.099(4) 0.075(4) 0.046(4) 0.015(3) 0.013(3)
N1 0.052(3) 0.064(3) 0.042(3) 0.007(3) 0.010(2) 0.012(2)
N2 0.060(3) 0.060(3) 0.042(3) 0.011(3) 0.015(2) 0.012(2)
N3 0.049(3) 0.062(3) 0.050(3) 0.008(2) 0.011(2) 0.012(3)
N4 0.071(4) 0.066(4) 0.057(4) -0.010(3) 0.007(3) 0.018(3)
N5 0.050(3) 0.067(3) 0.041(3) 0.016(3) 0.009(2) 0.010(2)
N6 0.051(3) 0.070(3) 0.054(3) 0.026(3) 0.017(2) 0.025(3)
N7 0.050(3) 0.063(3) 0.044(3) 0.013(2) 0.010(2) 0.012(2)
N8 0.058(3) 0.086(4) 0.073(4) 0.023(3) 0.028(3) 0.023(4)
N9 0.046(3) 0.060(3) 0.048(3) 0.012(2) 0.003(2) 0.006(2)
N10 0.044(3) 0.060(3) 0.049(3) 0.014(2) 0.004(2) 0.014(2)
N11 0.049(3) 0.061(3) 0.042(3) 0.020(2) 0.008(2) 0.013(2)
N12 0.046(3) 0.073(4) 0.065(4) 0.023(3) 0.008(3) 0.003(3)
N13 0.110(7) 0.126(8) 0.094(6) 0.028(6) -0.019(5) 0.043(6)
N14 0.259(14) 0.272(14) 0.261(15) 0.092(10) 0.042(10) 0.099(10)
C1 0.088(6) 0.121(8) 0.057(5) 0.001(5) 0.013(4) 0.036(5)
C2 0.056(4) 0.072(4) 0.051(4) 0.015(3) 0.015(3) 0.018(3)
C3 0.056(4) 0.050(3) 0.048(3) 0.008(3) 0.004(3) 0.006(3)
C4 0.090(6) 0.079(5) 0.035(3) 0.013(4) 0.005(3) 0.009(3)
C5 0.045(4) 0.091(6) 0.092(6) 0.007(4) 0.005(4) 0.021(5)
C6 0.050(3) 0.069(4) 0.051(4) 0.017(3) 0.005(3) 0.021(3)
C7 0.054(4) 0.068(4) 0.048(3) 0.019(3) 0.013(3) 0.018(3)
C8 0.081(6) 0.089(6) 0.071(5) 0.023(5) 0.019(4) -0.006(5)
C9 0.055(4) 0.066(4) 0.083(6) 0.012(3) -0.003(4) 0.002(4)
C10 0.048(3) 0.065(4) 0.042(3) 0.017(3) 0.006(2) 0.013(3)
C11 0.053(4) 0.065(4) 0.041(3) 0.013(3) 0.005(3) 0.017(3)
C12 0.051(4) 0.064(4) 0.069(5) 0.010(3) 0.000(3) 0.004(4)
C13 0.088(6) 0.103(7) 0.060(5) 0.019(5) -0.003(4) 0.025(5)
C14 0.081(6) 0.158(11) 0.099(8) 0.037(7) -0.001(6) 0.044(8)
C15 0.095(8) 0.135(10) 0.098(9) 0.035(7) -0.001(6) 0.025(8)
C16 0.110(8) 0.090(7) 0.095(8) 0.017(6) 0.024(7) 0.030(6)
C17 0.171(10) 0.171(10) 0.182(11) 0.066(8) 0.025(8) 0.088(8)
C18 0.256(16) 0.269(16) 0.278(16) 0.092(10) 0.023(10) 0.109(10)

loop_
_atom_type_symbol
_atom_type_description
_atom_type_scat_dispersion_real
_atom_type_scat_dispersion_imag
_atom_type_scat_source
C C 0.0033 0.0016 'International Tables Vol C Tables 4.2.6.8 and 6.1.1.4'
H H 0.0000 0.0000 'International Tables Vol C Tables 4.2.6.8 and 6.1.1.4'
N N 0.0061 0.0033 'International Tables Vol C Tables 4.2.6.8 and 6.1.1.4'
O O 0.0106 0.0060 'International Tables Vol C Tables 4.2.6.8 and 6.1.1.4'
F F 0.0171 0.0103 'International Tables Vol C Tables 4.2.6.8 and 6.1.1.4'
S S 0.1246 0.1234 'International Tables Vol C Tables 4.2.6.8 and 6.1.1.4'
Ag Ag -0.8971 1.1015 'International Tables Vol C Tables 4.2.6.8 and 6.1.1.4'

loop_
_geom_angle_atom_site_label_1
_geom_angle_atom_site_label_2
_geom_angle_atom_site_label_3
_geom_angle_site_symmetry_1
_geom_angle_site_symmetry_3
_geom_angle
_geom_angle_publ_flag
N1 Ag1 N5 . . 131.8(2) yes
N1 Ag1 N10 . 2_766 109.7(2) yes
N5 Ag1 N10 . 2_766 117.2(2) yes
N1 Ag1 Ag2 . . 64.14(15) ?
N5 Ag1 Ag2 . . 131.10(16) ?
N10 Ag1 Ag2 2_766 . 82.56(14) ?
N2 Ag2 N9 . . 97.9(2) yes
N2 Ag2 N7 . 2_766 130.8(2) yes
N2 Ag2 N13 . . 102.6(3) yes
N7 Ag2 N9 2_766 . 114.7(2) yes
N7 Ag2 N13 2_766 . 109.4(3) yes
N9 Ag2 N13 . . 95.6(3) yes
N7 Ag2 Ag1 2_766 . 105.28(15) ?
N2 Ag2 Ag1 . . 63.63(14) ?
N9 Ag2 Ag1 . . 55.38(15) ?
N13 Ag2 Ag1 . . 142.1(3) ?
O3 S1 O1 . . 116.7(5) ?
O3 S1 O2 . . 114.5(5) ?
O1 S1 O2 . . 112.9(4) ?
O3 S1 C15 . . 103.2(6) ?
O1 S1 C15 . . 102.8(5) ?
O2 S1 C15 . . 104.7(5) ?
O6 S2 O4 . . 115.0(4) ?
O6 S2 O5 . . 114.5(4) ?
O4 S2 O5 . . 114.9(4) ?
O6 S2 C16 . . 103.9(4) ?
O4 S2 C16 . . 102.9(4) ?
O5 S2 C16 . . 103.6(4) ?
C2 N1 N2 . . 107.5(5) ?
C2 N1 Ag1 . . 134.9(5) ?
N2 N1 Ag1 . . 116.6(4) ?
C3 N2 N1 . . 108.0(6) ?
C3 N2 Ag2 . . 136.6(5) ?
N1 N2 Ag2 . . 115.2(4) ?
C3 N3 C2 . . 107.4(6) ?
C3 N3 N4 . . 128.8(6) ?
C2 N3 N4 . . 123.8(6) ?
N3 N4 H41 . . 120.0 ?
N3 N4 H42 . . 120.0 ?
H41 N4 H42 . . 120.0 ?
C6 N5 N7 . . 107.9(5) ?
C6 N5 Ag1 . . 130.7(5) ?
N7 N5 Ag1 . . 121.0(4) ?
C6 N6 C7 . . 106.5(5) ?
C6 N6 N8 . . 125.4(6) ?
C7 N6 N8 . . 128.1(6) ?
C7 N7 N5 . . 108.8(5) ?
C7 N7 Ag2 . 2_766 127.3(5) ?
N5 N7 Ag2 . 2_766 123.7(4) ?
N6 N8 H81 . . 120.0 ?
N6 N8 H82 . . 120.0 ?
H81 N8 H82 . . 120.0 ?
C11 N9 N10 . . 107.9(6) ?
C11 N9 Ag2 . . 128.4(4) ?
N10 N9 Ag2 . . 120.3(4) ?
C10 N10 N9 . . 108.2(5) ?
C10 N10 Ag1 . 2_766 131.8(4) ?
N9 N10 Ag1 . 2_766 119.9(4) ?
C11 N11 C10 . . 106.7(5) ?
C11 N11 N12 . . 123.7(5) ?
C10 N11 N12 . . 129.4(6) ?
N11 N12 H121 . . 120.0 ?
N11 N12 H112 . . 120.0 ?
H121 N12 H112 . . 120.0 ?
C13 N13 Ag2 . . 150.4(10) ?
C2 C1 H1A . . 109.5 ?
C2 C1 H1B . . 109.5 ?
H1A C1 H1B . . 109.5 ?
C2 C1 H1C . . 109.5 ?
H1A C1 H1C . . 109.5 ?
H1B C1 H1C . . 109.5 ?
N1 C2 N3 . . 109.1(6) ?
N1 C2 C1 . . 124.8(7) ?
N3 C2 C1 . . 126.1(7) ?
N2 C3 N3 . . 108.0(6) ?
N2 C3 C4 . . 127.2(7) ?
N3 C3 C4 . . 124.8(6) ?
C3 C4 H4A . . 109.5 ?
C3 C4 H4B . . 109.5 ?
H4A C4 H4B . . 109.5 ?
C3 C4 H4C . . 109.5 ?
H4A C4 H4C . . 109.5 ?
H4B C4 H4C . . 109.5 ?
C6 C5 H5A . . 109.5 ?
C6 C5 H5B . . 109.5 ?
H5A C5 H5B . . 109.5 ?
C6 C5 H5C . . 109.5 ?
H5A C5 H5C . . 109.5 ?
H5B C5 H5C . . 109.5 ?
N5 C6 N6 . . 108.7(6) ?
N5 C6 C5 . . 128.0(7) ?
N6 C6 C5 . . 123.3(7) ?
N7 C7 N6 . . 108.2(6) ?
N7 C7 C8 . . 127.5(7) ?
N6 C7 C8 . . 124.3(6) ?
C7 C8 H8A . . 109.5 ?
C7 C8 H8B . . 109.5 ?
H8A C8 H8B . . 109.5 ?
C7 C8 H8C . . 109.5 ?
H8A C8 H8C . . 109.5 ?
H8B C8 H8C . . 109.5 ?
C10 C9 H9A . . 109.5 ?
C10 C9 H9B . . 109.5 ?
H9A C9 H9B . . 109.5 ?
C10 C9 H9C . . 109.5 ?
H9A C9 H9C . . 109.5 ?
H9B C9 H9C . . 109.5 ?
N10 C10 N11 . . 108.3(6) ?
N10 C10 C9 . . 127.4(6) ?
N11 C10 C9 . . 124.2(6) ?
N9 C11 N11 . . 108.8(6) ?
N9 C11 C12 . . 128.1(7) ?
N11 C11 C12 . . 123.0(6) ?
C11 C12 H12C . . 109.5 ?
C11 C12 H12D . . 109.5 ?
H12C C12 H12D . . 109.5 ?
C11 C12 H12E . . 109.5 ?
H12C C12 H12E . . 109.5 ?
H12D C12 H12E . . 109.5 ?
N13 C13 C14 . . 178.1(13) ?
C13 C14 H14A . . 109.5 ?
C13 C14 H14B . . 109.5 ?
H14A C14 H14B . . 109.5 ?
C13 C14 H14C . . 109.5 ?
H14A C14 H14C . . 109.5 ?
H14B C14 H14C . . 109.5 ?
F3 C15 F1 . . 106.1(8) ?
F3 C15 F2 . . 106.6(8) ?
F1 C15 F2 . . 105.3(7) ?
F3 C15 S1 . . 111.5(8) ?
F1 C15 S1 . . 113.4(8) ?
F2 C15 S1 . . 113.3(8) ?
F5 C16 F4 . . 106.8(7) ?
F5 C16 F6 . . 106.1(7) ?
F4 C16 F6 . . 107.4(7) ?
F5 C16 S2 . . 112.8(7) ?
F4 C16 S2 . . 111.0(7) ?
F6 C16 S2 . . 112.5(7) ?
N14 C17 C18 . . 178(3) ?
C17 C18 H18A . . 109.5 ?
C17 C18 H18B . . 109.5 ?
H18A C18 H18B . . 109.5 ?
C17 C18 H18C . . 109.5 ?
H18A C18 H18C . . 109.5 ?
H18B C18 H18C . . 109.5 ?

loop_
_geom_bond_atom_site_label_1
_geom_bond_atom_site_label_2
_geom_bond_site_symmetry_2
_geom_bond_distance
_geom_bond_publ_flag
Ag1 N1 . 2.232(5) yes
Ag1 N5 . 2.238(5) yes
Ag1 N10 2_766 2.290(5) yes
Ag1 Ag2 . 3.3469(11) ?
Ag2 N2 . 2.267(6) yes
Ag2 N7 2_766 2.241(5) yes
Ag2 N9 . 2.371(6) yes
Ag2 N13 . 2.395(9) yes
S1 O3 . 1.404(6) ?
S1 O1 . 1.419(6) ?
S1 O2 . 1.434(6) ?
S1 C15 . 1.776(12) ?
S2 O6 . 1.420(5) ?
S2 O4 . 1.425(5) ?
S2 O5 . 1.422(5) ?
S2 C16 . 1.781(11) ?
F1 C15 . 1.301(7) ?
F2 C15 . 1.306(8) ?
F3 C15 . 1.299(8) ?
F4 C16 . 1.301(7) ?
F5 C16 . 1.298(7) ?
F6 C16 . 1.302(7) ?
N1 C2 . 1.298(9) ?
N1 N2 . 1.370(8) ?
N2 C3 . 1.318(8) ?
N3 C3 . 1.341(9) ?
N3 C2 . 1.349(9) ?
N3 N4 . 1.415(8) ?
N4 H41 . 0.8800 ?
N4 H42 . 0.8800 ?
N5 C6 . 1.313(9) ?
N5 N7 . 1.363(8) ?
N6 C6 . 1.347(9) ?
N6 C7 . 1.379(9) ?
N6 N8 . 1.404(8) ?
N7 C7 . 1.294(9) ?
N7 Ag2 2_766 2.241(5) ?
N8 H81 . 0.8800 ?
N8 H82 . 0.8800 ?
N9 C11 . 1.291(9) ?
N9 N10 . 1.383(7) ?
N10 C10 . 1.291(9) ?
N10 Ag1 2_766 2.290(5) ?
N11 C11 . 1.354(9) ?
N11 C10 . 1.366(8) ?
N11 N12 . 1.396(7) ?
N12 H121 . 0.8800 ?
N12 H112 . 0.8800 ?
N13 C13 . 1.110(13) ?
N14 C17 . 1.15(3) ?
C1 C2 . 1.496(11) ?
C1 H1A . 0.9600 ?
C1 H1B . 0.9600 ?
C1 H1C . 0.9600 ?
C3 C4 . 1.469(9) ?
C4 H4A . 0.9600 ?
C4 H4B . 0.9600 ?
C4 H4C . 0.9600 ?
C5 C6 . 1.486(10) ?
C5 H5A . 0.9600 ?
C5 H5B . 0.9600 ?
C5 H5C . 0.9600 ?
C7 C8 . 1.466(11) ?
C8 H8A . 0.9600 ?
C8 H8B . 0.9600 ?
C8 H8C . 0.9600 ?
C9 C10 . 1.493(10) ?
C9 H9A . 0.9600 ?
C9 H9B . 0.9600 ?
C9 H9C . 0.9600 ?
C11 C12 . 1.479(9) ?
C12 H12C . 0.9600 ?
C12 H12D . 0.9600 ?
C12 H12E . 0.9600 ?
C13 C14 . 1.456(14) ?
C14 H14A . 0.9600 ?
C14 H14B . 0.9600 ?
C14 H14C . 0.9600 ?
C17 C18 . 1.44(3) ?
C18 H18A . 0.9600 ?
C18 H18B . 0.9600 ?
C18 H18C . 0.9600 ?

loop_
_geom_torsion_atom_site_label_1
_geom_torsion_atom_site_label_2
_geom_torsion_atom_site_label_3
_geom_torsion_atom_site_label_4
_geom_torsion_site_symmetry_1
_geom_torsion_site_symmetry_4
_geom_torsion
N1 Ag1 Ag2 N7 . 2_766 -125.5(2)
N5 Ag1 Ag2 N7 . 2_766 110.5(2)
N10 Ag1 Ag2 N7 2_766 2_766 -9.4(2)
N1 Ag1 Ag2 N2 . . 2.8(2)
N5 Ag1 Ag2 N2 . . -121.2(3)
N10 Ag1 Ag2 N2 2_766 . 119.0(2)
N1 Ag1 Ag2 N9 . . 124.7(2)
N5 Ag1 Ag2 N9 . . 0.7(2)
N10 Ag1 Ag2 N9 2_766 . -119.1(2)
N1 Ag1 Ag2 N13 . . 78.8(5)
N5 Ag1 Ag2 N13 . . -45.2(5)
N10 Ag1 Ag2 N13 2_766 . -165.0(4)
N5 Ag1 N1 C2 . . -48.6(8)
N10 Ag1 N1 C2 2_766 . 117.3(7)
Ag2 Ag1 N1 C2 . . -171.7(8)
N5 Ag1 N1 N2 . . 118.5(5)
N10 Ag1 N1 N2 2_766 . -75.6(5)
Ag2 Ag1 N1 N2 . . -4.6(4)
C2 N1 N2 C3 . . 1.0(8)
Ag1 N1 N2 C3 . . -169.4(5)
C2 N1 N2 Ag2 . . 177.3(5)
Ag1 N1 N2 Ag2 . . 6.8(6)
N7 Ag2 N2 C3 2_766 . -101.9(7)
N9 Ag2 N2 C3 . . 125.4(7)
N13 Ag2 N2 C3 . . 27.9(8)
Ag1 Ag2 N2 C3 . . 170.3(8)
N7 Ag2 N2 N1 2_766 . 83.2(5)
N9 Ag2 N2 N1 . . -49.4(5)
N13 Ag2 N2 N1 . . -146.9(5)
Ag1 Ag2 N2 N1 . . -4.5(4)
N1 Ag1 N5 C6 . . 4.8(8)
N10 Ag1 N5 C6 2_766 . -160.3(6)
Ag2 Ag1 N5 C6 . . 94.9(6)
N1 Ag1 N5 N7 . . 177.3(4)
N10 Ag1 N5 N7 2_766 . 12.2(6)
Ag2 Ag1 N5 N7 . . -92.6(5)
C6 N5 N7 C7 . . 0.6(8)
Ag1 N5 N7 C7 . . -173.4(5)
C6 N5 N7 Ag2 . 2_766 175.2(5)
Ag1 N5 N7 Ag2 . 2_766 1.2(7)
N7 Ag2 N9 C11 2_766 . 158.4(6)
N2 Ag2 N9 C11 . . -59.5(6)
N13 Ag2 N9 C11 . . 44.1(7)
Ag1 Ag2 N9 C11 . . -109.6(6)
N7 Ag2 N9 N10 2_766 . 1.8(6)
N2 Ag2 N9 N10 . . 144.0(5)
N13 Ag2 N9 N10 . . -112.5(5)
Ag1 Ag2 N9 N10 . . 93.8(5)
C11 N9 N10 C10 . . 1.2(8)
Ag2 N9 N10 C10 . . 162.1(5)
C11 N9 N10 Ag1 . 2_766 -175.9(4)
Ag2 N9 N10 Ag1 . 2_766 -15.0(6)
N7 Ag2 N13 C13 2_766 . -156(2)
N2 Ag2 N13 C13 . . 62(2)
N9 Ag2 N13 C13 . . -37(2)
Ag1 Ag2 N13 C13 . . 0(2)
N2 N1 C2 N3 . . -0.2(8)
Ag1 N1 C2 N3 . . 167.7(5)
N2 N1 C2 C1 . . 177.5(8)
Ag1 N1 C2 C1 . . -14.6(13)
C3 N3 C2 N1 . . -0.7(8)
N4 N3 C2 N1 . . -177.8(7)
C3 N3 C2 C1 . . -178.3(9)
N4 N3 C2 C1 . . 4.5(13)
N1 N2 C3 N3 . . -1.5(8)
Ag2 N2 C3 N3 . . -176.5(5)
N1 N2 C3 C4 . . 179.3(8)
Ag2 N2 C3 C4 . . 4.3(13)
C2 N3 C3 N2 . . 1.4(8)
N4 N3 C3 N2 . . 178.3(7)
C2 N3 C3 C4 . . -179.4(8)
N4 N3 C3 C4 . . -2.5(13)
N7 N5 C6 N6 . . -0.4(8)
Ag1 N5 C6 N6 . . 172.8(5)
N7 N5 C6 C5 . . -179.8(8)
Ag1 N5 C6 C5 . . -6.6(12)
C7 N6 C6 N5 . . 0.1(8)
N8 N6 C6 N5 . . -179.0(6)
C7 N6 C6 C5 . . 179.5(8)
N8 N6 C6 C5 . . 0.5(12)
N5 N7 C7 N6 . . -0.6(8)
Ag2 N7 C7 N6 2_766 . -174.9(4)
N5 N7 C7 C8 . . 179.2(9)
Ag2 N7 C7 C8 2_766 . 4.9(12)
C6 N6 C7 N7 . . 0.3(8)
N8 N6 C7 N7 . . 179.3(7)
C6 N6 C7 C8 . . -179.5(9)
N8 N6 C7 C8 . . -0.5(12)
N9 N10 C10 N11 . . -0.5(7)
Ag1 N10 C10 N11 2_766 . 176.2(4)
N9 N10 C10 C9 . . 179.7(8)
Ag1 N10 C10 C9 2_766 . -3.5(12)
C11 N11 C10 N10 . . -0.4(7)
N12 N11 C10 N10 . . -175.7(6)
C11 N11 C10 C9 . . 179.4(8)
N12 N11 C10 C9 . . 4.1(11)
N10 N9 C11 N11 . . -1.5(8)
Ag2 N9 C11 N11 . . -160.3(5)
N10 N9 C11 C12 . . 177.7(7)
Ag2 N9 C11 C12 . . 18.8(11)
C10 N11 C11 N9 . . 1.2(7)
N12 N11 C11 N9 . . 176.9(6)
C10 N11 C11 C12 . . -178.0(7)
N12 N11 C11 C12 . . -2.4(11)
O3 S1 C15 F3 . . -179.1(8)
O1 S1 C15 F3 . . -57.3(8)
O2 S1 C15 F3 . . 60.8(8)
O3 S1 C15 F1 . . 61.2(8)
O1 S1 C15 F1 . . -177.0(7)
O2 S1 C15 F1 . . -58.9(8)
O3 S1 C15 F2 . . -58.8(8)
O1 S1 C15 F2 . . 63.0(8)
O2 S1 C15 F2 . . -178.9(7)
O6 S2 C16 F5 . . 60.0(7)
O4 S2 C16 F5 . . -179.9(6)
O5 S2 C16 F5 . . -59.9(7)
O6 S2 C16 F4 . . -59.8(7)
O4 S2 C16 F4 . . 60.4(7)
O5 S2 C16 F4 . . -179.7(6)
O6 S2 C16 F6 . . 179.9(6)
O4 S2 C16 F6 . . -60.0(7)
O5 S2 C16 F6 . . 60.0(7)
